data_7104835
loop_
_publ_author_name
'Gridley, Jonathan J.'
'Coogan, Michael P.'
'Knight, David W.'
'Malik, K. M. Abdul'
'Sharland, Christopher M.'
'Singkhonrat, Jirada'
'Williams, Si\^an'

_publ_section_title
;
 A stereoselective synthesis of anti-\g,\d-alkynyl- and
 -alkenyl-\b-hydroxy-\a-amino esters from tin(II) enolates of glycinate
;
_journal_coden_ASTM CHCOFS
_journal_issue 20
_journal_name_full
;
 Chemical Communications (Cambridge, United Kingdom)
;
_journal_page_first 2550
_journal_page_last 2551
_journal_paper_doi 10.1039/b306291k
_journal_year 2003
_chemical_formula_sum 'C17 H25 N O5 S'
_chemical_formula_weight 355.44
_space_group_IT_number 2
_symmetry_cell_setting triclinic
_symmetry_space_group_name_Hall '-P 1'
_symmetry_space_group_name_H-M 'P -1'
_atom_sites_solution_hydrogens geom
_atom_sites_solution_primary direct
_atom_sites_solution_secondary difmap
_audit_creation_method SHELXL-97
_cell_angle_alpha 71.9090(7)
_cell_angle_beta 83.7480(8)
_cell_angle_gamma 74.3910(10)
_cell_formula_units_Z 2
_cell_length_a 8.33400(10)
_cell_length_b 9.2330(2)
_cell_length_c 12.9590(3)
_cell_measurement_reflns_used 3482
_cell_measurement_temperature 150(2)
_cell_measurement_theta_max 27.51
_cell_measurement_theta_min 2.99
_cell_volume 912.56(3)
_computing_cell_refinement 'DENZO (Otwinowski & Minor, 1997)'
_computing_data_collection 'DENZO (Otwinowski & Minor, 1997)'
_computing_data_reduction 'DENZO (Otwinowski & Minor, 1997)'
_computing_molecular_graphics 'ORTEP-3 for Windows (Farrugia, 1997)'
_computing_publication_material 'SHELXL-97 (Sheldrick, 1997)'
_computing_structure_refinement 'SHELXL-97 (Sheldrick, 1997)'
_computing_structure_solution 'SHELXS-96 (Sheldrick, 1990)'
_diffrn_ambient_temperature 150(2)
_diffrn_measured_fraction_theta_full 0.995
_diffrn_measured_fraction_theta_max 0.995
_diffrn_measurement_device_type 'Bruker Nonius kappa CCD area detector'
_diffrn_measurement_method 'phi & omega scan to fill Ewald sphere'
_diffrn_radiation_monochromator graphite
_diffrn_radiation_source 'fine-focus sealed tube'
_diffrn_radiation_type MoK\a
_diffrn_radiation_wavelength 0.71073
_diffrn_reflns_av_R_equivalents 0.0806
_diffrn_reflns_av_sigmaI/netI 0.0484
_diffrn_reflns_limit_h_max 10
_diffrn_reflns_limit_h_min -10
_diffrn_reflns_limit_k_max 12
_diffrn_reflns_limit_k_min -11
_diffrn_reflns_limit_l_max 16
_diffrn_reflns_limit_l_min -16
_diffrn_reflns_number 18192
_diffrn_reflns_theta_full 27.51
_diffrn_reflns_theta_max 27.51
_diffrn_reflns_theta_min 2.99
_exptl_absorpt_coefficient_mu 0.203
_exptl_absorpt_correction_T_max 0.979
_exptl_absorpt_correction_T_min 0.812
_exptl_absorpt_correction_type multi-scan
_exptl_absorpt_process_details 'SORTAV (Blessing, 1995)'
_exptl_crystal_colour colorless
_exptl_crystal_density_diffrn 1.294
_exptl_crystal_density_method 'not measured'
_exptl_crystal_description bloc
_exptl_crystal_F_000 380
_exptl_crystal_size_max 0.16
_exptl_crystal_size_mid 0.12
_exptl_crystal_size_min 0.12
_refine_diff_density_max 0.396
_refine_diff_density_min -0.527
_refine_diff_density_rms 0.069
_refine_ls_extinction_method none
_refine_ls_goodness_of_fit_ref 1.043
_refine_ls_hydrogen_treatment mixed
_refine_ls_matrix_type full
_refine_ls_number_parameters 230
_refine_ls_number_reflns 4164
_refine_ls_number_restraints 0
_refine_ls_restrained_S_all 1.043
_refine_ls_R_factor_all 0.0528
_refine_ls_R_factor_gt 0.0419
_refine_ls_shift/su_max 0.000
_refine_ls_shift/su_mean 0.000
_refine_ls_structure_factor_coef Fsqd
_refine_ls_weighting_details 'calc w=1/[\s^2^(Fo^2^)+(0.0472P)^2^+0.3982P] where P=(Fo^2^+2Fc^2^)/3'
_refine_ls_weighting_scheme calc
_refine_ls_wR_factor_gt 0.1020
_refine_ls_wR_factor_ref 0.1085
_reflns_number_gt 3482
_reflns_number_total 4164
_reflns_threshold_expression >2sigma(I)
_cod_data_source_file b306291k.txt
_cod_data_source_block malik2
_cod_depositor_comments
;
The following automatic conversions were performed:
'_symmetry_cell_setting' value 'Triclinic' changed to 'triclinic'
according to '/home/saulius/struct/CIF-dictionaries/cif_core.dic'
dictionary named 'cif_core.dic' version 2.4.1 from 2010-06-29.

Automatic conversion script
Id: cif_fix_enum 1527 2010-12-29 10:47:43Z saulius 
;
_cod_original_sg_symbol_H-M P-1
_cod_database_code 7104835

loop_
_symmetry_equiv_pos_as_xyz
'x, y, z'
'-x, -y, -z'

loop_
_atom_site_label
_atom_site_type_symbol
_atom_site_fract_x
_atom_site_fract_y
_atom_site_fract_z
_atom_site_U_iso_or_equiv
_atom_site_adp_type
_atom_site_occupancy
_atom_site_symmetry_multiplicity
_atom_site_calc_flag
_atom_site_refinement_flags
_atom_site_disorder_assembly
_atom_site_disorder_group
S1 S 0.49071(5) 0.11262(4) 0.24630(3) 0.01892(12) Uani 1 1 d . . .
O1 O 0.42269(14) 0.27385(12) 0.18781(9) 0.0260(3) Uani 1 1 d . . .
O2 O 0.62142(14) 0.07172(14) 0.32147(9) 0.0259(3) Uani 1 1 d . . .
O3 O 0.36903(14) -0.17561(13) 0.12044(9) 0.0263(3) Uani 1 1 d . . .
O4 O 0.47719(13) -0.34807(12) 0.27556(9) 0.0219(2) Uani 1 1 d . . .
O5 O 0.70975(14) -0.13396(14) 0.00233(9) 0.0233(3) Uani 1 1 d . . .
H5O H 0.708(3) -0.037(3) -0.0175(19) 0.053(7) Uiso 1 1 d . . .
N1 N 0.56195(16) 0.02294(15) 0.15387(11) 0.0184(3) Uani 1 1 d . . .
H1N H 0.504(2) 0.060(2) 0.1001(17) 0.029(5) Uiso 1 1 d . . .
C1 C 0.61712(18) -0.14920(17) 0.18831(12) 0.0179(3) Uani 1 1 d . . .
H1 H 0.6593 -0.1846 0.2637 0.021 Uiso 1 1 calc R . .
C2 C 0.32783(18) 0.03046(17) 0.31753(12) 0.0188(3) Uani 1 1 d . . .
C3 C 0.17361(19) 0.07573(19) 0.26932(13) 0.0220(3) Uani 1 1 d . . .
H3 H 0.1534 0.1563 0.2021 0.026 Uiso 1 1 calc R . .
C4 C 0.04984(19) 0.00151(19) 0.32083(13) 0.0232(3) Uani 1 1 d . . .
H4 H -0.0564 0.0333 0.2892 0.028 Uiso 1 1 calc R . .
C5 C 0.07913(19) -0.11907(19) 0.41844(13) 0.0223(3) Uani 1 1 d . . .
C6 C 0.2329(2) -0.1588(2) 0.46645(13) 0.0259(4) Uani 1 1 d . . .
H6 H 0.2525 -0.2378 0.5344 0.031 Uiso 1 1 calc R . .
C7 C 0.3577(2) -0.08497(19) 0.41681(13) 0.0235(3) Uani 1 1 d . . .
H7 H 0.4621 -0.1130 0.4502 0.028 Uiso 1 1 calc R . .
C8 C -0.0516(2) -0.2069(2) 0.47059(15) 0.0302(4) Uani 1 1 d . . .
H8A H -0.1612 -0.1434 0.4428 0.045 Uiso 1 1 calc R . .
H8B H -0.0527 -0.2274 0.5495 0.045 Uiso 1 1 calc R . .
H8C H -0.0258 -0.3070 0.4534 0.045 Uiso 1 1 calc R . .
C9 C 0.47362(19) -0.22346(17) 0.18893(12) 0.0196(3) Uani 1 1 d . . .
C10 C 0.3436(2) -0.42616(19) 0.28370(14) 0.0263(4) Uani 1 1 d . . .
H10A H 0.3505 -0.4680 0.2212 0.032 Uiso 1 1 calc R . .
H10B H 0.2336 -0.3511 0.2840 0.032 Uiso 1 1 calc R . .
C11 C 0.3655(3) -0.5578(2) 0.38799(16) 0.0372(4) Uani 1 1 d . . .
H11A H 0.4750 -0.6309 0.3867 0.056 Uiso 1 1 calc R . .
H11B H 0.2781 -0.6137 0.3963 0.056 Uiso 1 1 calc R . .
H11C H 0.3579 -0.5147 0.4491 0.056 Uiso 1 1 calc R . .
C12 C 0.76350(19) -0.20414(18) 0.11139(12) 0.0198(3) Uani 1 1 d . . .
C13 C 0.9142(2) -0.1480(2) 0.12557(14) 0.0269(4) Uani 1 1 d . . .
H13A H 1.0055 -0.1803 0.0767 0.040 Uiso 1 1 calc R . .
H13B H 0.9500 -0.1946 0.2009 0.040 Uiso 1 1 calc R . .
H13C H 0.8835 -0.0331 0.1082 0.040 Uiso 1 1 calc R . .
C14 C 0.80358(19) -0.38264(18) 0.13577(13) 0.0224(3) Uani 1 1 d . . .
C15 C 0.7677(2) -0.44713(19) 0.06583(14) 0.0261(4) Uani 1 1 d . . .
H15 H 0.7163 -0.3772 0.0008 0.031 Uiso 1 1 calc R . .
C16 C 0.8007(3) -0.6206(2) 0.07941(17) 0.0380(5) Uani 1 1 d . . .
H16A H 0.9113 -0.6575 0.0487 0.057 Uiso 1 1 calc R . .
H16B H 0.7160 -0.6391 0.0416 0.057 Uiso 1 1 calc R . .
H16C H 0.7962 -0.6779 0.1568 0.057 Uiso 1 1 calc R . .
C17 C 0.8844(3) -0.4787(2) 0.24316(16) 0.0369(4) Uani 1 1 d . . .
H17A H 0.8588 -0.5819 0.2664 0.055 Uiso 1 1 calc R . .
H17B H 0.8412 -0.4238 0.2979 0.055 Uiso 1 1 calc R . .
H17C H 1.0054 -0.4927 0.2346 0.055 Uiso 1 1 calc R . .

loop_
_atom_site_aniso_label
_atom_site_aniso_U_11
_atom_site_aniso_U_22
_atom_site_aniso_U_33
_atom_site_aniso_U_23
_atom_site_aniso_U_13
_atom_site_aniso_U_12
S1 0.0195(2) 0.0196(2) 0.0199(2) -0.00735(15) 0.00048(14) -0.00704(15)
O1 0.0313(6) 0.0175(5) 0.0291(6) -0.0068(5) 0.0013(5) -0.0069(5)
O2 0.0218(6) 0.0349(6) 0.0258(6) -0.0120(5) -0.0030(5) -0.0104(5)
O3 0.0279(6) 0.0219(6) 0.0281(6) -0.0016(5) -0.0070(5) -0.0087(5)
O4 0.0242(6) 0.0184(5) 0.0224(6) -0.0015(4) -0.0001(4) -0.0095(4)
O5 0.0318(6) 0.0193(6) 0.0169(6) -0.0029(4) 0.0002(5) -0.0065(5)
N1 0.0223(7) 0.0165(6) 0.0162(7) -0.0046(5) 0.0008(5) -0.0054(5)
C1 0.0194(7) 0.0151(7) 0.0177(7) -0.0026(5) -0.0004(6) -0.0046(6)
C2 0.0185(7) 0.0209(7) 0.0184(8) -0.0084(6) 0.0016(6) -0.0051(6)
C3 0.0213(8) 0.0258(8) 0.0183(8) -0.0067(6) -0.0002(6) -0.0048(6)
C4 0.0185(7) 0.0293(8) 0.0235(8) -0.0100(7) -0.0014(6) -0.0057(6)
C5 0.0215(8) 0.0252(8) 0.0226(8) -0.0111(6) 0.0047(6) -0.0071(6)
C6 0.0263(8) 0.0270(8) 0.0205(8) -0.0023(6) 0.0009(6) -0.0062(7)
C7 0.0200(7) 0.0292(8) 0.0203(8) -0.0055(6) -0.0028(6) -0.0054(6)
C8 0.0285(9) 0.0322(9) 0.0320(10) -0.0091(7) 0.0061(7) -0.0143(7)
C9 0.0223(7) 0.0161(7) 0.0200(8) -0.0055(6) 0.0019(6) -0.0047(6)
C10 0.0256(8) 0.0205(8) 0.0341(9) -0.0049(7) -0.0009(7) -0.0117(6)
C11 0.0440(11) 0.0309(9) 0.0360(10) 0.0012(8) 0.0011(8) -0.0219(9)
C12 0.0209(7) 0.0203(7) 0.0168(7) -0.0037(6) 0.0002(6) -0.0053(6)
C13 0.0220(8) 0.0296(9) 0.0316(9) -0.0112(7) 0.0027(7) -0.0093(7)
C14 0.0197(7) 0.0185(7) 0.0255(8) -0.0032(6) 0.0020(6) -0.0034(6)
C15 0.0263(8) 0.0216(8) 0.0293(9) -0.0069(7) 0.0040(7) -0.0067(7)
C16 0.0443(11) 0.0256(9) 0.0467(12) -0.0154(8) 0.0084(9) -0.0114(8)
C17 0.0415(11) 0.0259(9) 0.0367(11) -0.0029(8) -0.0119(8) -0.0005(8)

loop_
_atom_type_symbol
_atom_type_description
_atom_type_scat_dispersion_real
_atom_type_scat_dispersion_imag
_atom_type_scat_source
C C 0.0033 0.0016 'International Tables Vol C Tables 4.2.6.8 and 6.1.1.4'
H H 0.0000 0.0000 'International Tables Vol C Tables 4.2.6.8 and 6.1.1.4'
N N 0.0061 0.0033 'International Tables Vol C Tables 4.2.6.8 and 6.1.1.4'
O O 0.0106 0.0060 'International Tables Vol C Tables 4.2.6.8 and 6.1.1.4'
S S 0.1246 0.1234 'International Tables Vol C Tables 4.2.6.8 and 6.1.1.4'

loop_
_geom_angle_atom_site_label_1
_geom_angle_atom_site_label_2
_geom_angle_atom_site_label_3
_geom_angle
_geom_angle_site_symmetry_1
_geom_angle_site_symmetry_3
_geom_angle_publ_flag
O1 S1 O2 120.24(7) . . ?
O1 S1 N1 105.65(7) . . ?
O2 S1 N1 107.36(7) . . ?
O1 S1 C2 109.10(7) . . ?
O2 S1 C2 107.22(7) . . ?
N1 S1 C2 106.53(7) . . ?
C9 O4 C10 115.26(12) . . ?
C12 O5 H5O 109.8(16) . . ?
C1 N1 S1 118.53(10) . . ?
C1 N1 H1N 114.2(14) . . ?
S1 N1 H1N 111.8(14) . . ?
N1 C1 C9 111.29(12) . . ?
N1 C1 C12 109.57(11) . . ?
C9 C1 C12 110.51(12) . . ?
N1 C1 H1 108.5 . . ?
C9 C1 H1 108.5 . . ?
C12 C1 H1 108.5 . . ?
C7 C2 C3 120.99(14) . . ?
C7 C2 S1 119.92(12) . . ?
C3 C2 S1 118.96(12) . . ?
C4 C3 C2 119.08(14) . . ?
C4 C3 H3 120.5 . . ?
C2 C3 H3 120.5 . . ?
C3 C4 C5 120.95(14) . . ?
C3 C4 H4 119.5 . . ?
C5 C4 H4 119.5 . . ?
C6 C5 C4 118.70(14) . . ?
C6 C5 C8 120.39(15) . . ?
C4 C5 C8 120.90(15) . . ?
C7 C6 C5 121.19(15) . . ?
C7 C6 H6 119.4 . . ?
C5 C6 H6 119.4 . . ?
C6 C7 C2 119.00(15) . . ?
C6 C7 H7 120.5 . . ?
C2 C7 H7 120.5 . . ?
C5 C8 H8A 109.5 . . ?
C5 C8 H8B 109.5 . . ?
H8A C8 H8B 109.5 . . ?
C5 C8 H8C 109.5 . . ?
H8A C8 H8C 109.5 . . ?
H8B C8 H8C 109.5 . . ?
O3 C9 O4 123.83(14) . . ?
O3 C9 C1 124.87(13) . . ?
O4 C9 C1 111.30(12) . . ?
O4 C10 C11 106.99(14) . . ?
O4 C10 H10A 110.3 . . ?
C11 C10 H10A 110.3 . . ?
O4 C10 H10B 110.3 . . ?
C11 C10 H10B 110.3 . . ?
H10A C10 H10B 108.6 . . ?
C10 C11 H11A 109.5 . . ?
C10 C11 H11B 109.5 . . ?
H11A C11 H11B 109.5 . . ?
C10 C11 H11C 109.5 . . ?
H11A C11 H11C 109.5 . . ?
H11B C11 H11C 109.5 . . ?
O5 C12 C14 108.41(13) . . ?
O5 C12 C13 109.36(12) . . ?
C14 C12 C13 112.15(13) . . ?
O5 C12 C1 108.01(12) . . ?
C14 C12 C1 109.74(12) . . ?
C13 C12 C1 109.08(13) . . ?
C12 C13 H13A 109.5 . . ?
C12 C13 H13B 109.5 . . ?
H13A C13 H13B 109.5 . . ?
C12 C13 H13C 109.5 . . ?
H13A C13 H13C 109.5 . . ?
H13B C13 H13C 109.5 . . ?
C15 C14 C17 122.91(15) . . ?
C15 C14 C12 120.82(14) . . ?
C17 C14 C12 116.27(14) . . ?
C14 C15 C16 126.32(16) . . ?
C14 C15 H15 116.8 . . ?
C16 C15 H15 116.8 . . ?
C15 C16 H16A 109.5 . . ?
C15 C16 H16B 109.5 . . ?
H16A C16 H16B 109.5 . . ?
C15 C16 H16C 109.5 . . ?
H16A C16 H16C 109.5 . . ?
H16B C16 H16C 109.5 . . ?
C14 C17 H17A 109.5 . . ?
C14 C17 H17B 109.5 . . ?
H17A C17 H17B 109.5 . . ?
C14 C17 H17C 109.5 . . ?
H17A C17 H17C 109.5 . . ?
H17B C17 H17C 109.5 . . ?

loop_
_geom_bond_atom_site_label_1
_geom_bond_atom_site_label_2
_geom_bond_distance
_geom_bond_site_symmetry_2
_geom_bond_publ_flag
S1 O1 1.4320(11) . ?
S1 O2 1.4350(11) . ?
S1 N1 1.6338(13) . ?
S1 C2 1.7653(15) . ?
O3 C9 1.2085(19) . ?
O4 C9 1.3310(18) . ?
O4 C10 1.4592(18) . ?
O5 C12 1.4251(18) . ?
O5 H5O 0.85(2) . ?
N1 C1 1.4655(18) . ?
N1 H1N 0.82(2) . ?
C1 C9 1.528(2) . ?
C1 C12 1.567(2) . ?
C1 H1 1.0000 . ?
C2 C7 1.389(2) . ?
C2 C3 1.393(2) . ?
C3 C4 1.388(2) . ?
C3 H3 0.9500 . ?
C4 C5 1.395(2) . ?
C4 H4 0.9500 . ?
C5 C6 1.394(2) . ?
C5 C8 1.509(2) . ?
C6 C7 1.387(2) . ?
C6 H6 0.9500 . ?
C7 H7 0.9500 . ?
C8 H8A 0.9800 . ?
C8 H8B 0.9800 . ?
C8 H8C 0.9800 . ?
C10 C11 1.500(2) . ?
C10 H10A 0.9900 . ?
C10 H10B 0.9900 . ?
C11 H11A 0.9800 . ?
C11 H11B 0.9800 . ?
C11 H11C 0.9800 . ?
C12 C14 1.527(2) . ?
C12 C13 1.529(2) . ?
C13 H13A 0.9800 . ?
C13 H13B 0.9800 . ?
C13 H13C 0.9800 . ?
C14 C15 1.325(2) . ?
C14 C17 1.514(2) . ?
C15 C16 1.506(2) . ?
C15 H15 0.9500 . ?
C16 H16A 0.9800 . ?
C16 H16B 0.9800 . ?
C16 H16C 0.9800 . ?
C17 H17A 0.9800 . ?
C17 H17B 0.9800 . ?
C17 H17C 0.9800 . ?
